data_1503293
loop_
_publ_author_name
'Chen, Jinlei'
'Song, Guoyong'
'Pan, Cheng-Ling'
'Li, Xingwei'

_publ_section_title
;
 Rh(III)-catalyzed oxidative coupling of N-aryl-2-aminopyridine with
 alkynes and alkenes.
;
_journal_issue 23
_journal_name_full 'Organic letters'
_journal_page_first 5426
_journal_page_last 5429
_journal_paper_doi 10.1021/ol1022596
_journal_volume 12
_journal_year 2010
_chemical_formula_moiety 'C29 H20 N2'
_chemical_formula_sum 'C29 H20 N2'
_chemical_formula_weight 396.47
_chemical_name_systematic
; 
 ? 
;
_space_group_IT_number 14
_symmetry_cell_setting monoclinic
_symmetry_space_group_name_Hall '-P 2ybc'
_symmetry_space_group_name_H-M 'P 1 21/c 1'
_atom_sites_solution_hydrogens geom
_atom_sites_solution_primary direct
_atom_sites_solution_secondary difmap
_audit_creation_method SHELXL-97
_cell_angle_alpha 90.00
_cell_angle_beta 95.9050(10)
_cell_angle_gamma 90.00
_cell_formula_units_Z 8
_cell_length_a 21.7125(10)
_cell_length_b 20.0272(10)
_cell_length_c 9.6399(4)
_cell_measurement_temperature 173(2)
_cell_volume 4169.6(3)
_computing_cell_refinement 'Bruker XSCANS'
_computing_data_collection 'Bruker XSCANS'
_computing_data_reduction 'Bruker SHELXTL'
_computing_molecular_graphics 'Bruker SHELXTL'
_computing_publication_material 'Bruker SHELXTL'
_computing_structure_refinement 'SHELXL-97 (Sheldrick, 2008)'
_computing_structure_solution 'SHELXS-97 (Sheldrick, 2008)'
_diffrn_ambient_temperature 173(2)
_diffrn_measured_fraction_theta_full 0.999
_diffrn_measured_fraction_theta_max 0.999
_diffrn_measurement_device_type 'Bruker P4'
_diffrn_measurement_method '\w scans'
_diffrn_radiation_monochromator graphite
_diffrn_radiation_source 'fine-focus sealed tube'
_diffrn_radiation_type MoK\a
_diffrn_radiation_wavelength 0.71073
_diffrn_reflns_av_R_equivalents 0.0416
_diffrn_reflns_av_sigmaI/netI 0.0500
_diffrn_reflns_limit_h_max 25
_diffrn_reflns_limit_h_min -26
_diffrn_reflns_limit_k_max 24
_diffrn_reflns_limit_k_min -24
_diffrn_reflns_limit_l_max 11
_diffrn_reflns_limit_l_min -7
_diffrn_reflns_number 23084
_diffrn_reflns_theta_full 26.14
_diffrn_reflns_theta_max 26.14
_diffrn_reflns_theta_min 0.94
_exptl_absorpt_coefficient_mu 0.074
_exptl_absorpt_correction_T_max 0.9854
_exptl_absorpt_correction_T_min 0.9710
_exptl_absorpt_correction_type multi-scan
_exptl_absorpt_process_details sadabs
_exptl_crystal_density_diffrn 1.263
_exptl_crystal_density_method 'not measured'
_exptl_crystal_F_000 1664
_exptl_crystal_size_max 0.40
_exptl_crystal_size_mid 0.20
_exptl_crystal_size_min 0.20
_refine_diff_density_max 0.208
_refine_diff_density_min -0.212
_refine_diff_density_rms 0.047
_refine_ls_extinction_method none
_refine_ls_goodness_of_fit_ref 1.022
_refine_ls_hydrogen_treatment constr
_refine_ls_matrix_type full
_refine_ls_number_parameters 559
_refine_ls_number_reflns 8305
_refine_ls_number_restraints 0
_refine_ls_restrained_S_all 1.022
_refine_ls_R_factor_all 0.0768
_refine_ls_R_factor_gt 0.0430
_refine_ls_shift/su_max 0.001
_refine_ls_shift/su_mean 0.000
_refine_ls_structure_factor_coef Fsqd
_refine_ls_weighting_details 'calc w=1/[\s^2^(Fo^2^)+(0.0676P)^2^+0.0000P] where P=(Fo^2^+2Fc^2^)/3'
_refine_ls_weighting_scheme calc
_refine_ls_wR_factor_gt 0.1032
_refine_ls_wR_factor_ref 0.1294
_reflns_number_gt 5552
_reflns_number_total 8305
_reflns_threshold_expression >2sigma(I)
_cod_data_source_file ol1022596_si_003.cif
_cod_data_source_block m
_cod_depositor_comments
;
The following automatic conversions were performed:

'_symmetry_cell_setting' value 'Monoclinic' changed to 'monoclinic'
according to /home/saulius/struct/CIF-dictionaries/cif_core.dic
dictionary named 'cif_core.dic' version 2.4.2 from 2011-04-26.

Automatic conversion script
Id: cif_fix_values 1715 2011-07-08 13:25:40Z adriana 
;
_cod_original_sg_symbol_H-M P2(1)/c
_cod_database_code 1503293

loop_
_symmetry_equiv_pos_as_xyz
'x, y, z'
'-x, y+1/2, -z+1/2'
'-x, -y, -z'
'x, -y-1/2, z-1/2'

loop_
_atom_site_label
_atom_site_type_symbol
_atom_site_fract_x
_atom_site_fract_y
_atom_site_fract_z
_atom_site_U_iso_or_equiv
_atom_site_adp_type
_atom_site_occupancy
_atom_site_symmetry_multiplicity
_atom_site_calc_flag
_atom_site_refinement_flags
N1 N 0.22690(6) 0.70277(7) 0.98152(15) 0.0257(3) Uani 1 1 d .
N2 N 0.23442(7) 0.79744(7) 1.12324(16) 0.0322(4) Uani 1 1 d .
N3 N 0.73298(6) 0.61646(7) 0.66289(16) 0.0309(4) Uani 1 1 d .
N4 N 0.80596(8) 0.62809(9) 0.5024(2) 0.0470(5) Uani 1 1 d .
C1 C 0.25536(8) 0.64188(8) 1.01558(18) 0.0262(4) Uani 1 1 d .
C2 C 0.21216(8) 0.59196(8) 0.97683(18) 0.0276(4) Uani 1 1 d .
C3 C 0.15631(8) 0.62331(8) 0.91749(18) 0.0268(4) Uani 1 1 d .
C4 C 0.16665(7) 0.69118(8) 0.92444(18) 0.0255(4) Uani 1 1 d .
C5 C 0.25144(7) 0.76851(8) 1.01017(17) 0.0236(4) Uani 1 1 d .
C6 C 0.28887(8) 0.79736(9) 0.9206(2) 0.0327(4) Uani 1 1 d .
H6A H 0.2996 0.7740 0.8408 0.039 Uiso 1 1 calc R
C7 C 0.31045(8) 0.86116(9) 0.9496(2) 0.0346(4) Uani 1 1 d .
H7A H 0.3367 0.8826 0.8903 0.041 Uiso 1 1 calc R
C8 C 0.29332(8) 0.89302(9) 1.06567(19) 0.0319(4) Uani 1 1 d .
H8A H 0.3072 0.9371 1.0882 0.038 Uiso 1 1 calc R
C9 C 0.25562(9) 0.85970(9) 1.1487(2) 0.0362(5) Uani 1 1 d .
H9A H 0.2439 0.8821 1.2288 0.043 Uiso 1 1 calc R
C10 C 0.31668(8) 0.62801(9) 1.07718(18) 0.0280(4) Uani 1 1 d .
C11 C 0.33167(9) 0.55869(9) 1.09426(19) 0.0328(4) Uani 1 1 d .
C12 C 0.28745(9) 0.50856(9) 1.0501(2) 0.0371(5) Uani 1 1 d .
H12A H 0.2989 0.4629 1.0614 0.044 Uiso 1 1 calc R
C13 C 0.22978(9) 0.52376(9) 0.99272(19) 0.0333(4) Uani 1 1 d .
H13A H 0.2013 0.4893 0.9633 0.040 Uiso 1 1 calc R
C14 C 0.36251(8) 0.67515(9) 1.12299(19) 0.0319(4) Uani 1 1 d .
H14A H 0.3537 0.7214 1.1110 0.038 Uiso 1 1 calc R
C15 C 0.41941(8) 0.65586(10) 1.1844(2) 0.0376(5) Uani 1 1 d .
H15A H 0.4492 0.6887 1.2161 0.045 Uiso 1 1 calc R
C16 C 0.43376(9) 0.58810(11) 1.2007(2) 0.0431(5) Uani 1 1 d .
H16A H 0.4733 0.5748 1.2429 0.052 Uiso 1 1 calc R
C17 C 0.39112(9) 0.54144(10) 1.1562(2) 0.0399(5) Uani 1 1 d .
H17A H 0.4017 0.4956 1.1671 0.048 Uiso 1 1 calc R
C18 C 0.10045(8) 0.58962(8) 0.85246(19) 0.0281(4) Uani 1 1 d .
C19 C 0.07847(8) 0.53138(9) 0.90969(19) 0.0315(4) Uani 1 1 d .
H19A H 0.0994 0.5137 0.9930 0.038 Uiso 1 1 calc R
C20 C 0.02660(8) 0.49903(9) 0.8466(2) 0.0348(5) Uani 1 1 d .
H20A H 0.0129 0.4589 0.8861 0.042 Uiso 1 1 calc R
C21 C -0.00520(9) 0.52437(9) 0.7277(2) 0.0364(5) Uani 1 1 d .
H21A H -0.0413 0.5026 0.6860 0.044 Uiso 1 1 calc R
C22 C 0.01601(9) 0.58203(9) 0.6692(2) 0.0361(5) Uani 1 1 d .
H22A H -0.0057 0.5998 0.5868 0.043 Uiso 1 1 calc R
C23 C 0.06843(8) 0.61392(9) 0.7299(2) 0.0320(4) Uani 1 1 d .
H23A H 0.0829 0.6529 0.6875 0.038 Uiso 1 1 calc R
C24 C 0.12267(7) 0.74619(8) 0.88812(18) 0.0256(4) Uani 1 1 d .
C25 C 0.06521(8) 0.74422(9) 0.93980(19) 0.0299(4) Uani 1 1 d .
H25A H 0.0557 0.7085 0.9989 0.036 Uiso 1 1 calc R
C26 C 0.02188(8) 0.79357(9) 0.9061(2) 0.0348(5) Uani 1 1 d .
H26A H -0.0175 0.7912 0.9408 0.042 Uiso 1 1 calc R
C27 C 0.03550(9) 0.84617(9) 0.8226(2) 0.0361(5) Uani 1 1 d .
H27A H 0.0059 0.8805 0.8010 0.043 Uiso 1 1 calc R
C28 C 0.09233(9) 0.84877(9) 0.7703(2) 0.0349(4) Uani 1 1 d .
H28A H 0.1018 0.8851 0.7127 0.042 Uiso 1 1 calc R
C29 C 0.13546(8) 0.79880(8) 0.80130(19) 0.0305(4) Uani 1 1 d .
H29A H 0.1741 0.8004 0.7631 0.037 Uiso 1 1 calc R
C30 C 0.66966(8) 0.61540(9) 0.62047(19) 0.0301(4) Uani 1 1 d .
C31 C 0.63907(8) 0.64563(9) 0.72179(19) 0.0297(4) Uani 1 1 d .
C32 C 0.68524(8) 0.66622(8) 0.82993(19) 0.0285(4) Uani 1 1 d .
C33 C 0.74305(8) 0.64717(8) 0.79196(19) 0.0281(4) Uani 1 1 d .
C34 C 0.77867(8) 0.58684(9) 0.58460(19) 0.0296(4) Uani 1 1 d .
C35 C 0.79066(8) 0.52063(9) 0.5985(2) 0.0343(4) Uani 1 1 d .
H35 H 0.7699 0.4938 0.6602 0.041 Uiso 1 1 calc R
C36 C 0.83389(9) 0.49367(11) 0.5201(2) 0.0462(5) Uani 1 1 d .
H36 H 0.8438 0.4475 0.5274 0.055 Uiso 1 1 calc R
C37 C 0.86254(9) 0.53383(12) 0.4314(2) 0.0489(6) Uani 1 1 d .
H37 H 0.8918 0.5159 0.3747 0.059 Uiso 1 1 calc R
C38 C 0.84816(10) 0.60012(12) 0.4260(2) 0.0539(6) Uani 1 1 d .
H38 H 0.8687 0.6280 0.3658 0.065 Uiso 1 1 calc R
C39 C 0.68144(9) 0.70098(9) 0.9566(2) 0.0343(4) Uani 1 1 d .
H39A H 0.6425 0.7152 0.9823 0.041 Uiso 1 1 calc R
C40 C 0.73390(9) 0.71368(9) 1.0405(2) 0.0382(5) Uani 1 1 d .
H40A H 0.7311 0.7369 1.1256 0.046 Uiso 1 1 calc R
C41 C 0.79305(8) 0.69335(9) 1.0054(2) 0.0339(4) Uani 1 1 d .
C42 C 0.79944(8) 0.65908(8) 0.87848(19) 0.0296(4) Uani 1 1 d .
C43 C 0.85903(8) 0.63978(9) 0.8487(2) 0.0358(5) Uani 1 1 d .
H43A H 0.8638 0.6161 0.7651 0.043 Uiso 1 1 calc R
C44 C 0.91024(9) 0.65475(10) 0.9388(2) 0.0415(5) Uani 1 1 d .
H44A H 0.9501 0.6414 0.9169 0.050 Uiso 1 1 calc R
C45 C 0.90423(9) 0.68929(10) 1.0620(2) 0.0439(5) Uani 1 1 d .
H45A H 0.9400 0.7000 1.1231 0.053 Uiso 1 1 calc R
C46 C 0.84717(9) 0.70778(10) 1.0949(2) 0.0424(5) Uani 1 1 d .
H46A H 0.8436 0.7309 1.1798 0.051 Uiso 1 1 calc R
C47 C 0.64503(8) 0.58400(9) 0.48787(19) 0.0310(4) Uani 1 1 d .
C48 C 0.66452(9) 0.60357(11) 0.3611(2) 0.0418(5) Uani 1 1 d .
H48A H 0.6944 0.6381 0.3587 0.050 Uiso 1 1 calc R
C49 C 0.64068(10) 0.57295(12) 0.2384(2) 0.0490(6) Uani 1 1 d .
H49A H 0.6544 0.5864 0.1523 0.059 Uiso 1 1 calc R
C50 C 0.59707(9) 0.52307(11) 0.2407(2) 0.0451(5) Uani 1 1 d .
H50A H 0.5814 0.5016 0.1565 0.054 Uiso 1 1 calc R
C51 C 0.57636(9) 0.50439(10) 0.3646(2) 0.0395(5) Uani 1 1 d .
H51A H 0.5456 0.4708 0.3660 0.047 Uiso 1 1 calc R
C52 C 0.60021(8) 0.53439(9) 0.4875(2) 0.0331(4) Uani 1 1 d .
H52A H 0.5858 0.5209 0.5729 0.040 Uiso 1 1 calc R
C53 C 0.57166(8) 0.65448(9) 0.7202(2) 0.0303(4) Uani 1 1 d .
C54 C 0.53500(8) 0.67498(9) 0.6003(2) 0.0359(5) Uani 1 1 d .
H54A H 0.5539 0.6847 0.5180 0.043 Uiso 1 1 calc R
C55 C 0.47176(9) 0.68136(10) 0.5997(2) 0.0420(5) Uani 1 1 d .
H55A H 0.4474 0.6945 0.5167 0.050 Uiso 1 1 calc R
C56 C 0.44368(9) 0.66870(10) 0.7190(2) 0.0441(5) Uani 1 1 d .
H56A H 0.4001 0.6736 0.7184 0.053 Uiso 1 1 calc R
C57 C 0.47894(9) 0.64895(10) 0.8389(2) 0.0405(5) Uani 1 1 d .
H57A H 0.4597 0.6402 0.9213 0.049 Uiso 1 1 calc R
C58 C 0.54241(8) 0.64188(9) 0.8393(2) 0.0351(4) Uani 1 1 d .
H58A H 0.5664 0.6282 0.9224 0.042 Uiso 1 1 calc R

loop_
_atom_site_aniso_label
_atom_site_aniso_U_11
_atom_site_aniso_U_22
_atom_site_aniso_U_33
_atom_site_aniso_U_23
_atom_site_aniso_U_13
_atom_site_aniso_U_12
N1 0.0267(7) 0.0220(7) 0.0287(8) 0.0025(6) 0.0040(6) 0.0001(6)
N2 0.0366(9) 0.0320(9) 0.0290(9) -0.0019(7) 0.0089(7) -0.0044(7)
N3 0.0285(8) 0.0340(9) 0.0308(9) -0.0045(7) 0.0060(7) 0.0020(6)
N4 0.0411(10) 0.0465(10) 0.0559(12) 0.0067(9) 0.0165(9) 0.0041(8)
C1 0.0316(9) 0.0243(9) 0.0241(10) 0.0034(7) 0.0084(8) 0.0046(7)
C2 0.0350(10) 0.0251(9) 0.0241(10) 0.0034(7) 0.0100(8) 0.0007(8)
C3 0.0316(10) 0.0244(9) 0.0254(10) 0.0015(7) 0.0069(8) 0.0002(7)
C4 0.0263(9) 0.0246(9) 0.0263(10) 0.0018(7) 0.0052(7) 0.0007(7)
C5 0.0226(8) 0.0238(9) 0.0241(9) 0.0025(7) 0.0006(7) 0.0020(7)
C6 0.0370(10) 0.0347(10) 0.0285(10) -0.0037(8) 0.0140(8) -0.0054(8)
C7 0.0368(10) 0.0347(11) 0.0334(11) 0.0024(8) 0.0094(9) -0.0091(8)
C8 0.0336(10) 0.0273(10) 0.0342(11) -0.0029(8) 0.0009(8) -0.0068(8)
C9 0.0429(11) 0.0343(11) 0.0328(11) -0.0094(8) 0.0098(9) -0.0062(9)
C10 0.0321(10) 0.0295(9) 0.0240(10) 0.0041(8) 0.0096(8) 0.0055(8)
C11 0.0408(11) 0.0334(10) 0.0257(10) 0.0050(8) 0.0102(8) 0.0105(8)
C12 0.0524(12) 0.0249(10) 0.0357(11) 0.0060(8) 0.0132(10) 0.0112(9)
C13 0.0440(11) 0.0246(10) 0.0327(11) 0.0033(8) 0.0107(9) 0.0012(8)
C14 0.0319(10) 0.0360(10) 0.0284(10) 0.0058(8) 0.0065(8) 0.0062(8)
C15 0.0302(10) 0.0514(13) 0.0318(11) 0.0054(9) 0.0068(9) 0.0056(9)
C16 0.0360(11) 0.0574(14) 0.0363(12) 0.0092(10) 0.0054(9) 0.0186(10)
C17 0.0456(12) 0.0406(12) 0.0345(12) 0.0070(9) 0.0093(10) 0.0178(10)
C18 0.0320(10) 0.0246(9) 0.0290(10) -0.0035(8) 0.0091(8) -0.0004(7)
C19 0.0402(10) 0.0271(9) 0.0286(10) -0.0012(8) 0.0102(8) -0.0031(8)
C20 0.0420(11) 0.0281(10) 0.0364(11) -0.0052(8) 0.0142(9) -0.0087(8)
C21 0.0337(10) 0.0349(11) 0.0410(12) -0.0093(9) 0.0064(9) -0.0068(8)
C22 0.0379(11) 0.0320(10) 0.0378(12) -0.0004(9) 0.0011(9) -0.0010(8)
C23 0.0366(10) 0.0232(9) 0.0367(11) -0.0002(8) 0.0066(9) -0.0030(8)
C24 0.0274(9) 0.0230(9) 0.0261(9) -0.0036(7) 0.0011(7) -0.0013(7)
C25 0.0306(9) 0.0266(9) 0.0322(10) 0.0013(8) 0.0016(8) -0.0008(8)
C26 0.0283(10) 0.0323(10) 0.0436(12) -0.0015(9) 0.0031(9) 0.0020(8)
C27 0.0390(11) 0.0273(10) 0.0400(12) -0.0008(9) -0.0044(9) 0.0077(8)
C28 0.0458(11) 0.0244(10) 0.0338(11) 0.0027(8) 0.0013(9) 0.0018(8)
C29 0.0361(10) 0.0271(9) 0.0287(10) -0.0004(8) 0.0058(8) 0.0001(8)
C30 0.0259(9) 0.0338(10) 0.0308(10) -0.0020(8) 0.0045(8) 0.0020(8)
C31 0.0300(9) 0.0276(9) 0.0322(10) -0.0006(8) 0.0064(8) 0.0034(8)
C32 0.0334(10) 0.0233(9) 0.0295(10) 0.0010(7) 0.0062(8) 0.0026(7)
C33 0.0321(10) 0.0233(9) 0.0294(10) -0.0005(8) 0.0052(8) 0.0009(7)
C34 0.0255(9) 0.0344(11) 0.0294(10) -0.0045(8) 0.0055(8) 0.0015(8)
C35 0.0314(10) 0.0341(11) 0.0382(11) -0.0018(9) 0.0070(9) -0.0003(8)
C36 0.0416(12) 0.0388(12) 0.0571(15) -0.0111(11) 0.0000(11) 0.0066(10)
C37 0.0367(12) 0.0683(16) 0.0430(13) -0.0128(12) 0.0107(10) 0.0120(11)
C38 0.0440(13) 0.0703(17) 0.0509(15) 0.0118(12) 0.0219(11) 0.0055(12)
C39 0.0366(10) 0.0299(10) 0.0375(11) -0.0042(8) 0.0082(9) 0.0016(8)
C40 0.0459(12) 0.0343(11) 0.0350(12) -0.0089(9) 0.0060(9) -0.0011(9)
C41 0.0378(11) 0.0273(10) 0.0362(11) -0.0013(8) 0.0017(9) -0.0024(8)
C42 0.0311(10) 0.0232(9) 0.0341(11) 0.0025(8) 0.0020(8) -0.0014(7)
C43 0.0341(10) 0.0338(11) 0.0391(12) -0.0015(9) 0.0021(9) -0.0011(8)
C44 0.0322(10) 0.0415(12) 0.0499(14) 0.0030(10) -0.0008(10) 0.0003(9)
C45 0.0381(12) 0.0452(12) 0.0458(13) -0.0001(10) -0.0089(10) -0.0024(9)
C46 0.0487(13) 0.0389(12) 0.0379(12) -0.0034(9) -0.0039(10) -0.0010(9)
C47 0.0265(9) 0.0353(10) 0.0316(11) -0.0040(8) 0.0047(8) 0.0063(8)
C48 0.0390(11) 0.0515(13) 0.0359(12) -0.0015(10) 0.0086(9) -0.0009(10)
C49 0.0496(13) 0.0669(15) 0.0310(12) -0.0011(11) 0.0063(10) 0.0057(11)
C50 0.0436(12) 0.0539(13) 0.0358(13) -0.0122(10) -0.0057(10) 0.0137(10)
C51 0.0335(10) 0.0388(11) 0.0450(13) -0.0061(9) -0.0026(9) 0.0055(9)
C52 0.0313(10) 0.0340(10) 0.0336(11) -0.0013(8) 0.0015(8) 0.0068(8)
C53 0.0312(10) 0.0270(10) 0.0332(11) -0.0052(8) 0.0054(8) 0.0018(8)
C54 0.0350(10) 0.0371(11) 0.0365(12) 0.0000(9) 0.0076(9) 0.0051(8)
C55 0.0354(11) 0.0469(12) 0.0427(13) -0.0029(10) -0.0008(10) 0.0080(9)
C56 0.0289(10) 0.0469(12) 0.0570(15) -0.0087(11) 0.0065(10) 0.0053(9)
C57 0.0363(11) 0.0452(12) 0.0423(12) -0.0067(10) 0.0148(10) -0.0005(9)
C58 0.0365(11) 0.0369(11) 0.0324(11) -0.0040(8) 0.0065(9) 0.0022(8)

loop_
_atom_type_symbol
_atom_type_description
_atom_type_scat_dispersion_real
_atom_type_scat_dispersion_imag
_atom_type_scat_source
C C 0.0033 0.0016 'International Tables Vol C Tables 4.2.6.8 and 6.1.1.4'
H H 0.0000 0.0000 'International Tables Vol C Tables 4.2.6.8 and 6.1.1.4'
N N 0.0061 0.0033 'International Tables Vol C Tables 4.2.6.8 and 6.1.1.4'

loop_
_geom_angle_atom_site_label_1
_geom_angle_atom_site_label_2
_geom_angle_atom_site_label_3
_geom_angle
C4 N1 C1 108.98(13)
C4 N1 C5 123.11(13)
C1 N1 C5 127.67(13)
C5 N2 C9 116.00(15)
C33 N3 C30 109.28(14)
C33 N3 C34 127.03(14)
C30 N3 C34 123.63(14)
C34 N4 C38 115.86(18)
N1 C1 C2 107.15(14)
N1 C1 C10 129.87(15)
C2 C1 C10 122.98(15)
C1 C2 C13 119.55(16)
C1 C2 C3 108.13(14)
C13 C2 C3 132.19(16)
C4 C3 C2 106.63(15)
C4 C3 C18 126.60(16)
C2 C3 C18 126.63(15)
C3 C4 N1 109.08(14)
C3 C4 C24 128.79(15)
N1 C4 C24 122.03(14)
N2 C5 C6 124.64(16)
N2 C5 N1 115.55(15)
C6 C5 N1 119.80(15)
C5 C6 C7 118.26(17)
C5 C6 H6A 120.9
C7 C6 H6A 120.9
C8 C7 C6 118.74(17)
C8 C7 H7A 120.6
C6 C7 H7A 120.6
C7 C8 C9 118.44(17)
C7 C8 H8A 120.8
C9 C8 H8A 120.8
N2 C9 C8 123.92(18)
N2 C9 H9A 118.0
C8 C9 H9A 118.0
C14 C10 C1 126.73(16)
C14 C10 C11 117.96(16)
C1 C10 C11 115.31(16)
C17 C11 C12 120.96(17)
C17 C11 C10 118.30(18)
C12 C11 C10 120.74(16)
C13 C12 C11 122.14(17)
C13 C12 H12A 118.9
C11 C12 H12A 118.9
C12 C13 C2 119.23(17)
C12 C13 H13A 120.4
C2 C13 H13A 120.4
C15 C14 C10 121.54(17)
C15 C14 H14A 119.2
C10 C14 H14A 119.2
C14 C15 C16 120.22(19)
C14 C15 H15A 119.9
C16 C15 H15A 119.9
C17 C16 C15 119.82(18)
C17 C16 H16A 120.1
C15 C16 H16A 120.1
C16 C17 C11 122.16(18)
C16 C17 H17A 118.9
C11 C17 H17A 118.9
C19 C18 C23 117.73(16)
C19 C18 C3 121.04(16)
C23 C18 C3 121.21(16)
C20 C19 C18 120.91(18)
C20 C19 H19A 119.5
C18 C19 H19A 119.5
C21 C20 C19 120.66(17)
C21 C20 H20A 119.7
C19 C20 H20A 119.7
C20 C21 C22 119.24(17)
C20 C21 H21A 120.4
C22 C21 H21A 120.4
C23 C22 C21 120.49(18)
C23 C22 H22A 119.8
C21 C22 H22A 119.8
C22 C23 C18 120.94(17)
C22 C23 H23A 119.5
C18 C23 H23A 119.5
C25 C24 C29 118.62(16)
C25 C24 C4 118.43(15)
C29 C24 C4 122.92(16)
C26 C25 C24 120.69(17)
C26 C25 H25A 119.7
C24 C25 H25A 119.7
C27 C26 C25 120.22(18)
C27 C26 H26A 119.9
C25 C26 H26A 119.9
C26 C27 C28 119.76(17)
C26 C27 H27A 120.1
C28 C27 H27A 120.1
C27 C28 C29 120.29(17)
C27 C28 H28A 119.9
C29 C28 H28A 119.9
C28 C29 C24 120.39(17)
C28 C29 H29A 119.8
C24 C29 H29A 119.8
C31 C30 N3 108.57(15)
C31 C30 C47 130.10(16)
N3 C30 C47 121.31(15)
C30 C31 C32 106.90(15)
C30 C31 C53 126.65(16)
C32 C31 C53 126.44(16)
C33 C32 C39 119.62(16)
C33 C32 C31 108.16(16)
C39 C32 C31 132.20(17)
N3 C33 C32 107.08(15)
N3 C33 C42 130.18(16)
C32 C33 C42 122.74(16)
N4 C34 C35 125.13(17)
N4 C34 N3 115.61(16)
C35 C34 N3 119.27(17)
C34 C35 C36 117.74(19)
C34 C35 H35 121.1
C36 C35 H35 121.1
C37 C36 C35 119.49(19)
C37 C36 H36 120.3
C35 C36 H36 120.3
C38 C37 C36 118.6(2)
C38 C37 H37 120.7
C36 C37 H37 120.7
N4 C38 C37 123.2(2)
N4 C38 H38 118.4
C37 C38 H38 118.4
C40 C39 C32 119.26(18)
C40 C39 H39A 120.4
C32 C39 H39A 120.4
C39 C40 C41 122.00(18)
C39 C40 H40A 119.0
C41 C40 H40A 119.0
C46 C41 C40 120.73(18)
C46 C41 C42 118.35(18)
C40 C41 C42 120.91(17)
C43 C42 C41 118.75(17)
C43 C42 C33 125.82(17)
C41 C42 C33 115.42(16)
C44 C43 C42 120.85(19)
C44 C43 H43A 119.6
C42 C43 H43A 119.6
C43 C44 C45 120.51(19)
C43 C44 H44A 119.7
C45 C44 H44A 119.7
C46 C45 C44 120.11(19)
C46 C45 H45A 119.9
C44 C45 H45A 119.9
C45 C46 C41 121.4(2)
C45 C46 H46A 119.3
C41 C46 H46A 119.3
C48 C47 C52 118.37(17)
C48 C47 C30 121.72(17)
C52 C47 C30 119.89(17)
C49 C48 C47 120.4(2)
C49 C48 H48A 119.8
C47 C48 H48A 119.8
C50 C49 C48 120.3(2)
C50 C49 H49A 119.9
C48 C49 H49A 119.9
C51 C50 C49 119.94(19)
C51 C50 H50A 120.0
C49 C50 H50A 120.0
C50 C51 C52 120.07(19)
C50 C51 H51A 120.0
C52 C51 H51A 120.0
C51 C52 C47 120.94(19)
C51 C52 H52A 119.5
C47 C52 H52A 119.5
C58 C53 C54 117.83(16)
C58 C53 C31 120.47(17)
C54 C53 C31 121.69(17)
C55 C54 C53 120.92(19)
C55 C54 H54A 119.5
C53 C54 H54A 119.5
C54 C55 C56 120.31(19)
C54 C55 H55A 119.8
C56 C55 H55A 119.8
C57 C56 C55 119.85(18)
C57 C56 H56A 120.1
C55 C56 H56A 120.1
C56 C57 C58 119.9(2)
C56 C57 H57A 120.1
C58 C57 H57A 120.1
C57 C58 C53 121.19(19)
C57 C58 H58A 119.4
C53 C58 H58A 119.4

loop_
_geom_bond_atom_site_label_1
_geom_bond_atom_site_label_2
_geom_bond_distance
N1 C4 1.386(2)
N1 C1 1.391(2)
N1 C5 1.436(2)
N2 C5 1.320(2)
N2 C9 1.343(2)
N3 C33 1.385(2)
N3 C30 1.394(2)
N3 C34 1.435(2)
N4 C34 1.326(2)
N4 C38 1.355(3)
C1 C2 1.395(2)
C1 C10 1.428(2)
C2 C13 1.422(2)
C2 C3 1.432(2)
C3 C4 1.378(2)
C3 C18 1.471(2)
C4 C24 1.476(2)
C5 C6 1.372(2)
C6 C7 1.379(2)
C6 H6A 0.9500
C7 C8 1.372(3)
C7 H7A 0.9500
C8 C9 1.375(3)
C8 H8A 0.9500
C9 H9A 0.9500
C10 C14 1.409(2)
C10 C11 1.432(2)
C11 C17 1.408(3)
C11 C12 1.423(3)
C12 C13 1.351(3)
C12 H12A 0.9500
C13 H13A 0.9500
C14 C15 1.369(2)
C14 H14A 0.9500
C15 C16 1.398(3)
C15 H15A 0.9500
C16 C17 1.354(3)
C16 H16A 0.9500
C17 H17A 0.9500
C18 C19 1.395(2)
C18 C23 1.396(2)
C19 C20 1.384(2)
C19 H19A 0.9500
C20 C21 1.373(3)
C20 H20A 0.9500
C21 C22 1.385(3)
C21 H21A 0.9500
C22 C23 1.381(2)
C22 H22A 0.9500
C23 H23A 0.9500
C24 C25 1.391(2)
C24 C29 1.391(2)
C25 C26 1.380(2)
C25 H25A 0.9500
C26 C27 1.377(3)
C26 H26A 0.9500
C27 C28 1.381(3)
C27 H27A 0.9500
C28 C29 1.382(2)
C28 H28A 0.9500
C29 H29A 0.9500
C30 C31 1.377(2)
C30 C47 1.475(2)
C31 C32 1.431(2)
C31 C53 1.473(2)
C32 C33 1.396(2)
C32 C39 1.415(3)
C33 C42 1.429(2)
C34 C35 1.355(2)
C35 C36 1.374(3)
C35 H35 0.9500
C36 C37 1.369(3)
C36 H36 0.9500
C37 C38 1.364(3)
C37 H37 0.9500
C38 H38 0.9500
C39 C40 1.352(3)
C39 H39A 0.9500
C40 C41 1.421(3)
C40 H40A 0.9500
C41 C46 1.414(3)
C41 C42 1.422(3)
C42 C43 1.408(3)
C43 C44 1.372(3)
C43 H43A 0.9500
C44 C45 1.392(3)
C44 H44A 0.9500
C45 C46 1.362(3)
C45 H45A 0.9500
C46 H46A 0.9500
C47 C48 1.390(3)
C47 C52 1.391(3)
C48 C49 1.385(3)
C48 H48A 0.9500
C49 C50 1.378(3)
C49 H49A 0.9500
C50 C51 1.371(3)
C50 H50A 0.9500
C51 C52 1.380(3)
C51 H51A 0.9500
C52 H52A 0.9500
C53 C58 1.391(3)
C53 C54 1.396(3)
C54 C55 1.378(3)
C54 H54A 0.9500
C55 C56 1.379(3)
C55 H55A 0.9500
C56 C57 1.378(3)
C56 H56A 0.9500
C57 C58 1.385(3)
C57 H57A 0.9500
C58 H58A 0.9500
